data_4080651
loop_
_publ_author_name
'Kriechbaum, Margit'
'H\"olbling, Johanna'
'Stammler, Hans-Georg'
'List, Manuela'
'Berger, Raphael J. F.'
'Monkowius, Uwe'

_publ_section_title
;
 Unprecedented Large Temperature Dependence of Silver(I)--Silver(I)
 Distances in Some N-Heterocyclic Carbene Silver(I) Complex Salts
;
_journal_issue 10
_journal_name_full Organometallics
_journal_page_first 2876
_journal_paper_doi 10.1021/om300932r
_journal_volume 32
_journal_year 2013
_chemical_formula_sum 'C10 H16 Ag F6 N4 P'
_chemical_formula_weight 445.11
_space_group_crystal_system monoclinic
_space_group_IT_number 15
_space_group_name_Hall '-C 2yc'
_space_group_name_H-M_alt 'C 1 2/c 1'
_symmetry_space_group_name_Hall '-C 2yc'
_symmetry_space_group_name_H-M 'C 1 2/c 1'
_atom_sites_solution_hydrogens geom
_atom_sites_solution_primary direct
_atom_sites_solution_secondary difmap
_audit_creation_method 'APEX2 v2010.1-2'
_cell_angle_alpha 90
_cell_angle_beta 111.507(5)
_cell_angle_gamma 90
_cell_formula_units_Z 4
_cell_length_a 11.3568(16)
_cell_length_b 21.499(3)
_cell_length_c 7.0296(9)
_cell_measurement_temperature 205.(2)
_cell_volume 1596.8(4)
_computing_structure_refinement 'SHELXL-97 (Sheldrick, 2008)'
_computing_structure_solution 'SHELXS-97 (Sheldrick, 2008)'
_diffrn_ambient_temperature 205.(2)
_diffrn_detector_area_resol_mean 8.3330
_diffrn_measured_fraction_theta_full 0.998
_diffrn_measured_fraction_theta_max 0.998
_diffrn_measurement_device_type 'SMART X2S'
_diffrn_measurement_method omega-scan
_diffrn_radiation_monochromator 'doubly curved silicon crystal'
_diffrn_radiation_source 'sealed MicroFocus tube'
_diffrn_radiation_type 'Mo K\a'
_diffrn_radiation_wavelength 0.71073
_diffrn_reflns_av_R_equivalents 0.0589
_diffrn_reflns_av_sigmaI/netI 0.0561
_diffrn_reflns_limit_h_max 13
_diffrn_reflns_limit_h_min -11
_diffrn_reflns_limit_k_max 25
_diffrn_reflns_limit_k_min -22
_diffrn_reflns_limit_l_max 8
_diffrn_reflns_limit_l_min -8
_diffrn_reflns_number 5103
_diffrn_reflns_theta_full 25.03
_diffrn_reflns_theta_max 25.03
_diffrn_reflns_theta_min 1.89
_exptl_absorpt_coefficient_mu 1.423
_exptl_absorpt_correction_T_max 0.80
_exptl_absorpt_correction_T_min 0.41
_exptl_absorpt_correction_type multi-scan
_exptl_absorpt_process_details
;
;
_exptl_crystal_colour colourless
_exptl_crystal_density_diffrn 1.851
_exptl_crystal_density_method 'not measured'
_exptl_crystal_description prism
_exptl_crystal_F_000 880
_exptl_crystal_size_max 0.76
_exptl_crystal_size_mid 0.20
_exptl_crystal_size_min 0.16
_refine_diff_density_max 0.745
_refine_diff_density_min -0.982
_refine_ls_extinction_method none
_refine_ls_goodness_of_fit_ref 1.194
_refine_ls_hydrogen_treatment constr
_refine_ls_matrix_type full
_refine_ls_number_parameters 104
_refine_ls_number_reflns 1415
_refine_ls_number_restraints 0
_refine_ls_restrained_S_all 1.194
_refine_ls_R_factor_all 0.0568
_refine_ls_R_factor_gt 0.0388
_refine_ls_shift/su_max 0.000
_refine_ls_shift/su_mean 0.000
_refine_ls_structure_factor_coef Fsqd
_refine_ls_weighting_details 'calc w=1/[\s^2^(Fo^2^)+(0.0859P)^2^+0.0000P] where P=(Fo^2^+2Fc^2^)/3'
_refine_ls_weighting_scheme calc
_refine_ls_wR_factor_gt 0.1169
_refine_ls_wR_factor_ref 0.1551
_reflns_number_gt 1117
_reflns_number_total 1415
_reflns_threshold_expression >2sigma(I)
_cod_data_source_file om300932r_si_002.cif
_cod_data_source_block Me2Im2AgPF6_205K
_cod_database_code 4080651

loop_
_space_group_symop_operation_xyz
'x, y, z'
'-x, y, -z+1/2'
'x+1/2, y+1/2, z'
'-x+1/2, y+1/2, -z+1/2'
'-x, -y, -z'
'x, -y, z-1/2'
'-x+1/2, -y+1/2, -z'
'x+1/2, -y+1/2, z-1/2'

loop_
_atom_site_type_symbol
_atom_site_label
_atom_site_fract_x
_atom_site_fract_y
_atom_site_fract_z
_atom_site_U_iso_or_equiv
_atom_site_adp_type
_atom_site_calc_flag
_atom_site_refinement_flags
_atom_site_occupancy
Ag Ag1 1.0 0 1.0 0.0420(3) Uani d S 1
P P1 0.5 0.85760(8) 0.75 0.0410(5) Uani d S 1
F F1 0.5308(6) 0.8553(3) 0.5493(7) 0.1012(17) Uani d . 1
F F2 0.3977(5) 0.9082(2) 0.6515(8) 0.1140(18) Uani d . 1
F F3 0.6017(4) 0.80465(17) 0.8467(6) 0.0905(14) Uani d . 1
N N1 0.9667(5) 0.1433(2) 0.9811(6) 0.0406(12) Uani d . 1
N N2 0.7852(5) 0.09843(17) 0.8923(6) 0.0402(11) Uani d . 1
C C1 0.9113(5) 0.0866(2) 0.9574(7) 0.0366(12) Uani d . 1
C C4 1.1027(7) 0.1531(3) 1.0495(9) 0.0551(17) Uani d . 1
H H2A 1.1412 0.1443 1.1946 0.083 Uiso calc R 1
H H2B 1.1195 0.1959 1.0244 0.083 Uiso calc R 1
H H2C 1.1381 0.1255 0.9749 0.083 Uiso calc R 1
C C2 0.8754(7) 0.1897(2) 0.9312(8) 0.0470(16) Uani d . 1
H H3 0.8896 0.2328 0.9356 0.056 Uiso calc R 1
C C3 0.7642(6) 0.1613(2) 0.8763(7) 0.0452(13) Uani d . 1
H H4 0.6848 0.181 0.8338 0.054 Uiso calc R 1
C C5 0.6882(6) 0.0503(2) 0.8472(9) 0.0532(15) Uani d . 1
H H5A 0.7283 0.0101 0.889 0.08 Uiso calc R 1
H H5B 0.6392 0.0497 0.7015 0.08 Uiso calc R 1
H H5C 0.6328 0.059 0.9211 0.08 Uiso calc R 1

loop_
_atom_site_aniso_label
_atom_site_aniso_U_11
_atom_site_aniso_U_22
_atom_site_aniso_U_33
_atom_site_aniso_U_12
_atom_site_aniso_U_13
_atom_site_aniso_U_23
Ag1 0.0447(5) 0.0367(4) 0.0453(4) 0.0084(2) 0.0171(3) 0.00341(18)
P1 0.0446(13) 0.0327(9) 0.0499(11) 0 0.0223(10) 0
F1 0.131(4) 0.122(4) 0.080(3) 0.015(3) 0.074(3) 0.019(3)
F2 0.111(4) 0.074(3) 0.146(4) 0.052(3) 0.034(3) 0.022(3)
F3 0.090(3) 0.071(2) 0.086(3) 0.035(2) 0.004(2) 0.0039(18)
N1 0.048(3) 0.044(3) 0.034(2) -0.002(2) 0.020(2) 0.0002(15)
N2 0.046(3) 0.038(2) 0.038(2) 0.004(2) 0.017(2) 0.0035(17)
C1 0.043(3) 0.037(3) 0.034(2) 0.000(2) 0.018(2) 0.0020(19)
C4 0.057(5) 0.065(4) 0.043(3) -0.017(3) 0.019(3) -0.004(3)
C2 0.078(5) 0.033(3) 0.036(3) 0.007(3) 0.028(3) 0.004(2)
C3 0.056(4) 0.041(3) 0.043(3) 0.010(3) 0.023(3) 0.004(2)
C5 0.044(4) 0.050(3) 0.068(4) 0.002(3) 0.024(3) 0.004(3)

loop_
_atom_type_symbol
_atom_type_description
_atom_type_scat_dispersion_real
_atom_type_scat_dispersion_imag
_atom_type_scat_source
C C 0.0033 0.0016 'International Tables Vol C Tables 4.2.6.8 and 6.1.1.4'
H H 0.0000 0.0000 'International Tables Vol C Tables 4.2.6.8 and 6.1.1.4'
N N 0.0061 0.0033 'International Tables Vol C Tables 4.2.6.8 and 6.1.1.4'
F F 0.0171 0.0103 'International Tables Vol C Tables 4.2.6.8 and 6.1.1.4'
P P 0.1023 0.0942 'International Tables Vol C Tables 4.2.6.8 and 6.1.1.4'
Ag Ag -0.8971 1.1015 'International Tables Vol C Tables 4.2.6.8 and 6.1.1.4'

loop_
_geom_angle_atom_site_label_1
_geom_angle_atom_site_label_2
_geom_angle_atom_site_label_3
_geom_angle_site_symmetry_1
_geom_angle_site_symmetry_3
_geom_angle
C1 Ag1 C1 . 5_757 179.9990(10)
F2 P1 F2 . 2_656 91.3(4)
F2 P1 F1 . 2_656 92.6(3)
F2 P1 F1 2_656 2_656 89.9(3)
F2 P1 F1 . . 89.9(3)
F2 P1 F1 2_656 . 92.6(3)
F1 P1 F1 2_656 . 176.4(5)
F2 P1 F3 . 2_656 90.2(3)
F2 P1 F3 2_656 2_656 178.5(2)
F1 P1 F3 2_656 2_656 89.7(3)
F1 P1 F3 . 2_656 87.7(3)
F2 P1 F3 . . 178.5(2)
F2 P1 F3 2_656 . 90.2(3)
F1 P1 F3 2_656 . 87.7(3)
F1 P1 F3 . . 89.7(3)
F3 P1 F3 2_656 . 88.3(3)
C1 N1 C2 . . 110.2(5)
C1 N1 C4 . . 124.0(5)
C2 N1 C4 . . 125.7(5)
C1 N2 C3 . . 110.0(5)
C1 N2 C5 . . 124.0(4)
C3 N2 C5 . . 126.0(5)
N1 C1 N2 . . 104.9(4)
N1 C1 Ag1 . . 127.5(4)
N2 C1 Ag1 . . 127.6(4)
N1 C4 H2A . . 109.5
N1 C4 H2B . . 109.5
H2A C4 H2B . . 109.5
N1 C4 H2C . . 109.5
H2A C4 H2C . . 109.5
H2B C4 H2C . . 109.5
C3 C2 N1 . . 106.7(5)
C3 C2 H3 . . 126.7
N1 C2 H3 . . 126.7
C2 C3 N2 . . 108.2(5)
C2 C3 H4 . . 125.9
N2 C3 H4 . . 125.9
N2 C5 H5A . . 109.5
N2 C5 H5B . . 109.5
H5A C5 H5B . . 109.5
N2 C5 H5C . . 109.5
H5A C5 H5C . . 109.5
H5B C5 H5C . . 109.5

loop_
_geom_bond_atom_site_label_1
_geom_bond_atom_site_label_2
_geom_bond_site_symmetry_2
_geom_bond_distance
Ag1 C1 . 2.085(5)
Ag1 C1 5_757 2.085(5)
P1 F2 . 1.557(4)
P1 F2 2_656 1.557(4)
P1 F1 2_656 1.574(3)
P1 F1 . 1.574(3)
P1 F3 2_656 1.586(4)
P1 F3 . 1.586(4)
N1 C1 . 1.353(7)
N1 C2 . 1.388(8)
N1 C4 . 1.455(8)
N2 C1 . 1.359(7)
N2 C3 . 1.370(6)
N2 C5 . 1.459(7)
C4 H2A . 0.97
C4 H2B . 0.97
C4 H2C . 0.97
C2 C3 . 1.325(9)
C2 H3 . 0.94
C3 H4 . 0.94
C5 H5A . 0.97
C5 H5B . 0.97
C5 H5C . 0.97
